data_7037662
loop_
_publ_author_name
'Cadman, Laura K.'
'Bristow, Jessica K.'
'Stubbs, Naomi E.'
'Tiana, Davide'
'Mahon, Mary F.'
'Walsh, Aron'
'Burrows, Andrew D.'

_publ_section_title
;
 Compositional control of pore geometry in multivariate metal-organic
 frameworks: an experimental and computational study.
;
_journal_issue 10
_journal_name_full 'Dalton transactions (Cambridge, England : 2003)'
_journal_page_first 4316
_journal_page_last 4326
_journal_paper_doi 10.1039/c5dt04045k
_journal_volume 45
_journal_year 2016
_chemical_formula_moiety '0.5(C44 H24 Br2.8 I1.2 N4 O16 Zn4)'
_chemical_formula_sum 'C29.8 H36.2 Br1.4 I0.6 N4.6 O10.6 Zn2'
_chemical_formula_weight 947.19
_chemical_name_systematic
;
 ? 
;
_space_group_crystal_system orthorhombic
_space_group_IT_number 50
_space_group_name_Hall '-P 2b 2bc'
_space_group_name_H-M_alt 'P n c b'
_symmetry_space_group_name_Hall '-P 2b 2bc'
_symmetry_space_group_name_H-M 'P n c b :2'
_atom_sites_solution_hydrogens geom
_audit_creation_date 2015-11-13
_audit_creation_method
;
Olex2 1.2
(compiled 2015.09.30 svn.r3233 for OlexSys, GUI svn.r5103)
;
_audit_update_record
;
2015-11-13 deposited with the CCDC.
2015-12-02 downloaded from the CCDC.
;
_cell_angle_alpha 90
_cell_angle_beta 90
_cell_angle_gamma 90
_cell_formula_units_Z 2
_cell_length_a 9.6270(3)
_cell_length_b 13.2670(4)
_cell_length_c 17.2190(5)
_cell_measurement_reflns_used 41558
_cell_measurement_temperature 150(2)
_cell_measurement_theta_max 27.485
_cell_measurement_theta_min 2.910
_cell_volume 2199.23(11)
_computing_cell_refinement 'HKL Scalepack (Otwinowski & Minor 1997)'
_computing_data_collection 'Collect (Bruker AXS BV, 1997-2004)'
_computing_data_reduction 'Denzo & Scalepack (Otwinowski & Minor, 1997)'
_computing_molecular_graphics 'ORTEX (P.McArdle, 1995)'
_computing_publication_material 'SHELXL-97/2 (Sheldrick,1997)'
_computing_structure_refinement 'SHELXL-97 (Sheldrick, 1997)'
_computing_structure_solution 'SHELXS-97 (Sheldrick, 1990)'
_diffrn_ambient_temperature 150(2)
_diffrn_measured_fraction_theta_full 0.979
_diffrn_measured_fraction_theta_max 0.996
_diffrn_measurement_device_type '95mm CCD camera on \k-goniostat'
_diffrn_measurement_method CCD
_diffrn_radiation_monochromator graphite
_diffrn_radiation_source 'fine-focus sealed tube'
_diffrn_radiation_type MoK\a
_diffrn_radiation_wavelength 0.71073
_diffrn_reflns_av_R_equivalents 0.0996
_diffrn_reflns_av_unetI/netI 0.0353
_diffrn_reflns_laue_measured_fraction_full 0.979
_diffrn_reflns_laue_measured_fraction_max 0.996
_diffrn_reflns_limit_h_max 11
_diffrn_reflns_limit_h_min -11
_diffrn_reflns_limit_k_max 15
_diffrn_reflns_limit_k_min -15
_diffrn_reflns_limit_l_max 20
_diffrn_reflns_limit_l_min -20
_diffrn_reflns_number 31992
_diffrn_reflns_point_group_measured_fraction_full 0.979
_diffrn_reflns_point_group_measured_fraction_max 0.996
_diffrn_reflns_theta_full 25.242
_diffrn_reflns_theta_max 25.018
_diffrn_reflns_theta_min 3.527
_exptl_absorpt_coefficient_mu 2.834
_exptl_absorpt_correction_T_max 0.809
_exptl_absorpt_correction_T_min 0.682
_exptl_absorpt_correction_type multi-scan
_exptl_absorpt_process_details
;
multi-scan from symmetry-related measurements 
 Sortav (Blessing 1995)
;
_exptl_crystal_colour colorless
_exptl_crystal_density_diffrn 1.430
_exptl_crystal_density_method 'not measured'
_exptl_crystal_description tabloid
_exptl_crystal_F_000 946
_exptl_crystal_size_max 0.60
_exptl_crystal_size_mid 0.12
_exptl_crystal_size_min 0.08
_refine_diff_density_max 1.364
_refine_diff_density_min -1.171
_refine_diff_density_rms 0.156
_refine_ls_extinction_method none
_refine_ls_goodness_of_fit_ref 1.111
_refine_ls_hydrogen_treatment constr
_refine_ls_matrix_type full
_refine_ls_number_parameters 128
_refine_ls_number_reflns 1953
_refine_ls_number_restraints 86
_refine_ls_restrained_S_all 1.117
_refine_ls_R_factor_all 0.1186
_refine_ls_R_factor_gt 0.0950
_refine_ls_shift/su_max 0.000
_refine_ls_shift/su_mean 0.000
_refine_ls_structure_factor_coef Fsqd
_refine_ls_weighting_details 'w=1/[\s^2^(Fo^2^)+(0.1353P)^2^+15.3650P] where P=(Fo^2^+2Fc^2^)/3'
_refine_ls_weighting_scheme calc
_refine_ls_wR_factor_gt 0.2457
_refine_ls_wR_factor_ref 0.2667
_reflns_Friedel_coverage 0.000
_reflns_number_gt 1559
_reflns_number_total 1953
_reflns_threshold_expression 'I > 2\s(I)'
_cod_data_source_file c5dt04045k2.cif
_cod_data_source_block k14adb2
_cod_depositor_comments 'Adding full bibliography for 7037655--7037663.cif.'
_cod_original_cell_volume 2199.24(11)
_cod_original_formula_sum 'C29.80 H36.20 Br1.40 I0.60 N4.60 O10.60 Zn2'
_cod_database_code 7037662
_shelxl_version_number 2014-3
_shelx_space_group_comment
;
The symmetry employed for this shelxl refinement is uniquely defined
by the following loop, which should always be used as a source of
symmetry information in preference to the above space-group names.
They are only intended as comments.
;
_shelx_estimated_absorpt_t_max 0.805
_shelx_estimated_absorpt_t_min 0.281
_olex2_refinement_description
;
1. Fixed Uiso
 At 1.2 times of:
  All C(H,H) groups
2. Restrained distances
 C2-C3A = C2-C3B = C2-C4A = C2-C4B
 1.4 with sigma of 0.005
 C3A-C4A_$1
 1.4 with sigma of 0.005
 C4B-C3B_$1
 1.4 with sigma of 0.005
 C3A-I1A \\sim C4A-I1B
 with sigma of 0.005
 C3B-Br1A \\sim C4B-Br1B
 with sigma of 0.005
3. Uiso/Uaniso restraints and constraints
Br1A \\sim I1A: within 2A with sigma of 0.01 and sigma for terminal atoms of
0.02
Br1B \\sim I1B: within 2A with sigma of 0.01 and sigma for terminal atoms of
0.02
Uanis(C3A) \\sim Ueq, Uanis(C3B) \\sim Ueq, Uanis(C4A) \\sim Ueq, Uanis(C4B)
\\sim Ueq, Uanis(C5) \\sim Ueq, Uanis(C6) \\sim Ueq, Uanis(C7) \\sim Ueq: with
sigma of 0.01 and sigma for terminal atoms of 0.02
Uanis(I1A) \\sim Ueq, Uanis(I1B) \\sim Ueq, Uanis(Br1B) \\sim Ueq, Uanis(Br1A)
\\sim Ueq: with sigma of 0.015 and sigma for terminal atoms of 0.03
Uanis(C4A) = Uanis(C4B)
Uanis(C3A) = Uanis(C3B)
Uanis(Br1A) = Uanis(I1A)
4. Others
 Fixed Sof: I1A(0.12) I1B(0.03) Br1A(0.3) Br1B(0.05) C5(0.5) H5A(0.5) H5B(0.5)
 C6(0.5) H6A(0.5) H6B(0.5) C7(0.5) H7A(0.5) H7B(0.5) C3A(0.65) C4A(0.65)
 C3B(0.35) C4B(0.35)
5.a Secondary CH2 refined with riding coordinates:
 C5(H5A,H5B), C6(H6A,H6B), C7(H7A,H7B)
;
_olex2_submission_special_instructions 'No special instructions were received'

loop_
_space_group_symop_operation_xyz
'x, y, z'
'-x, -y+1/2, z'
'x, -y+1/2, -z+1/2'
'-x, y, -z+1/2'
'-x, -y, -z'
'x, y-1/2, -z'
'-x, y-1/2, z-1/2'
'x, -y, z-1/2'

loop_
_atom_site_label
_atom_site_type_symbol
_atom_site_fract_x
_atom_site_fract_y
_atom_site_fract_z
_atom_site_U_iso_or_equiv
_atom_site_adp_type
_atom_site_occupancy
_atom_site_site_symmetry_order
_atom_site_calc_flag
_atom_site_refinement_flags_posn
_atom_site_refinement_flags_adp
_atom_site_refinement_flags_occupancy
_atom_site_disorder_assembly
_atom_site_disorder_group
I1A I 0.194(2) 0.5064(18) 0.5985(14) 0.112(3) Uani 0.12 1 d D U . . .
I1B I 0.769(3) 0.333(2) 0.5109(19) 0.081(7) Uani 0.03 1 d D U . . .
Br1A Br 0.2166(14) 0.5332(10) 0.6159(8) 0.112(3) Uani 0.3 1 d D U . . .
Br1B Br 0.809(3) 0.378(2) 0.5252(19) 0.089(7) Uani 0.05 1 d D U . . .
Zn1 Zn 0.65369(11) 0.2500 0.7500 0.0264(5) Uani 1 2 d S T P A .
O1 O 0.6117(6) 0.3521(6) 0.6654(4) 0.070(2) Uani 1 1 d . . . . .
O2 O 0.3862(6) 0.3571(6) 0.6689(4) 0.074(2) Uani 1 1 d . . . . .
N1 N 0.8659(8) 0.2500 0.7500 0.0279(18) Uani 1 2 d S T P . .
C1 C 0.4998(9) 0.3794(6) 0.6418(5) 0.0414(19) Uani 1 1 d . . . . .
C2 C 0.4968(7) 0.4438(7) 0.5688(4) 0.048(2) Uani 1 1 d D . . . .
C5 C 0.9196(17) 0.3453(13) 0.7132(11) 0.047(4) Uani 0.5 1 d . U . A 1
H5A H 0.8982 0.4039 0.7467 0.056 Uiso 0.5 1 calc R . . A 1
H5B H 0.8747 0.3559 0.6621 0.056 Uiso 0.5 1 calc R . . A 1
C6 C 0.9228(16) 0.2639(13) 0.6709(8) 0.038(4) Uani 0.5 1 d . U . A 2
H6A H 0.9112 0.3349 0.6544 0.046 Uiso 0.5 1 calc R . . A 2
H6B H 0.8720 0.2205 0.6337 0.046 Uiso 0.5 1 calc R . . A 2
C7 C 0.9249(19) 0.1649(14) 0.7031(10) 0.051(4) Uani 0.5 1 d . U . A 1
H7A H 0.9038 0.1763 0.6476 0.061 Uiso 0.5 1 calc R . . A 1
H7B H 0.8796 0.1012 0.7190 0.061 Uiso 0.5 1 calc R . . A 1
C3A C 0.3883(10) 0.5100(8) 0.5507(6) 0.035(3) Uani 0.65 1 d D U . . .
C4A C 0.6103(10) 0.4346(9) 0.5183(6) 0.037(3) Uani 0.65 1 d D U . . .
C3B C 0.3723(12) 0.4746(18) 0.5343(10) 0.035(3) Uani 0.35 1 d D U . . .
C4B C 0.6234(11) 0.4727(16) 0.5359(12) 0.037(3) Uani 0.35 1 d D U . . .

loop_
_atom_site_aniso_label
_atom_site_aniso_U_11
_atom_site_aniso_U_22
_atom_site_aniso_U_33
_atom_site_aniso_U_23
_atom_site_aniso_U_13
_atom_site_aniso_U_12
I1A 0.102(4) 0.125(6) 0.109(6) 0.061(4) 0.054(4) 0.045(4)
I1B 0.075(11) 0.093(12) 0.076(10) 0.022(10) -0.003(9) 0.013(9)
Br1A 0.102(4) 0.125(6) 0.109(6) 0.061(4) 0.054(4) 0.045(4)
Br1B 0.082(11) 0.100(12) 0.084(10) 0.021(10) -0.005(9) 0.017(9)
Zn1 0.0152(6) 0.0414(7) 0.0225(6) 0.0012(5) 0.000 0.000
O1 0.031(3) 0.113(6) 0.067(4) 0.064(4) -0.001(3) 0.009(4)
O2 0.027(3) 0.113(6) 0.081(5) 0.064(5) -0.004(3) 0.002(4)
N1 0.018(4) 0.043(5) 0.023(4) -0.011(4) 0.000 0.000
C1 0.031(4) 0.054(5) 0.040(4) 0.019(4) -0.007(4) 0.001(4)
C2 0.034(4) 0.070(6) 0.040(4) 0.022(4) 0.005(4) -0.001(4)
C5 0.033(7) 0.046(7) 0.062(8) 0.008(7) -0.002(6) 0.003(6)
C6 0.030(7) 0.058(8) 0.026(6) 0.009(6) 0.001(5) -0.004(6)
C7 0.042(8) 0.056(8) 0.054(8) -0.026(7) 0.001(7) -0.002(7)
C3A 0.031(4) 0.035(6) 0.039(5) 0.002(5) 0.008(4) -0.002(4)
C4A 0.035(4) 0.036(6) 0.040(5) 0.003(5) -0.002(4) -0.002(4)
C3B 0.031(4) 0.035(6) 0.039(5) 0.002(5) 0.008(4) -0.002(4)
C4B 0.035(4) 0.036(6) 0.040(5) 0.003(5) -0.002(4) -0.002(4)

loop_
_atom_type_symbol
_atom_type_description
_atom_type_scat_dispersion_real
_atom_type_scat_dispersion_imag
_atom_type_scat_source
C C 0.0033 0.0016 'International Tables Vol C Tables 4.2.6.8 and 6.1.1.4'
H H 0.0000 0.0000 'International Tables Vol C Tables 4.2.6.8 and 6.1.1.4'
N N 0.0061 0.0033 'International Tables Vol C Tables 4.2.6.8 and 6.1.1.4'
O O 0.0106 0.0060 'International Tables Vol C Tables 4.2.6.8 and 6.1.1.4'
Zn Zn 0.2839 1.4301 'International Tables Vol C Tables 4.2.6.8 and 6.1.1.4'
I I -0.4742 1.8119 'International Tables Vol C Tables 4.2.6.8 and 6.1.1.4'
Br Br -0.2901 2.4595 'International Tables Vol C Tables 4.2.6.8 and 6.1.1.4'

loop_
_geom_angle_atom_site_label_1
_geom_angle_atom_site_label_2
_geom_angle_atom_site_label_3
_geom_angle
_geom_angle_site_symmetry_1
_geom_angle_site_symmetry_3
Br1A I1A I1B 79(4) . 5_666
Br1A I1A Br1B 94(5) . 5_666
Br1A I1A C3A 80(4) . .
Br1A I1A C3B 96(4) . .
Br1B I1A I1B 14.9(9) 5_666 5_666
C3A I1A I1B 66.8(7) . 5_666
C3A I1A Br1B 70.8(10) . 5_666
C3A I1A C3B 15.8(7) . .
C3B I1A I1B 72.6(9) . 5_666
C3B I1A Br1B 72.5(10) . 5_666
Br1A I1B I1A 10.3(7) 5_666 5_666
Br1B I1B I1A 64(4) . 5_666
Br1B I1B Br1A 74(4) . 5_666
Br1B I1B C4A 81(3) . .
Br1B I1B C4B 68(3) . .
C4A I1B I1A 69.0(8) . 5_666
C4A I1B Br1A 70.7(9) . 5_666
C4A I1B C4B 13.3(6) . .
C4B I1B I1A 67.0(8) . 5_666
C4B I1B Br1A 71.1(9) . 5_666
I1A Br1A I1B 90(4) . 5_666
I1A Br1A Br1B 75(4) . 5_666
I1A Br1A C3A 85(4) . .
I1A Br1A C3B 71(4) . .
Br1B Br1A I1B 15.5(9) 5_666 5_666
C3A Br1A I1B 68.0(8) . 5_666
C3A Br1A Br1B 69.1(7) . 5_666
C3A Br1A C3B 14.8(6) . .
C3B Br1A I1B 72.2(9) . 5_666
C3B Br1A Br1B 69.1(6) . 5_666
I1A Br1B Br1A 10.9(7) 5_666 5_666
I1B Br1B I1A 101(4) . 5_666
I1B Br1B Br1A 90(4) . 5_666
I1B Br1B C4A 78(3) . .
I1B Br1B C4B 94(3) . .
C4A Br1B I1A 74.2(11) . 5_666
C4A Br1B Br1A 72.8(9) . 5_666
C4A Br1B C4B 15.9(6) . .
C4B Br1B I1A 73.9(10) . 5_666
C4B Br1B Br1A 75.6(8) . 5_666
O1 Zn1 Zn1 78.52(18) 3_556 2_655
O1 Zn1 Zn1 78.52(18) . 2_655
O1 Zn1 O1 157.0(4) 3_556 .
O1 Zn1 N1 101.48(18) . .
O1 Zn1 N1 101.48(18) 3_556 .
O2 Zn1 Zn1 79.10(18) 2_655 2_655
O2 Zn1 Zn1 79.10(18) 4_656 2_655
O2 Zn1 O1 89.4(4) 2_655 3_556
O2 Zn1 O1 86.3(4) 2_655 .
O2 Zn1 O1 86.3(4) 4_656 3_556
O2 Zn1 O1 89.4(4) 4_656 .
O2 Zn1 O2 158.2(4) 2_655 4_656
O2 Zn1 N1 100.90(18) 2_655 .
O2 Zn1 N1 100.90(18) 4_656 .
N1 Zn1 Zn1 180.0 . 2_655
C1 O1 Zn1 128.3(6) . .
C1 O2 Zn1 126.9(5) . 2_655
C5 N1 Zn1 110.1(7) . .
C5 N1 Zn1 110.1(7) 3_556 .
C5 N1 C5 139.9(14) . 3_556
C6 N1 Zn1 111.7(7) . .
C6 N1 Zn1 111.7(7) 3_556 .
C6 N1 C6 136.6(13) 3_556 .
C7 N1 Zn1 112.3(7) 3_556 .
C7 N1 Zn1 112.3(7) . .
C7 N1 C5 106.0(10) . .
C7 N1 C5 106.0(10) 3_556 3_556
C7 N1 C5 57.6(10) 3_556 .
C7 N1 C5 57.6(10) . 3_556
C7 N1 C7 135.5(15) 3_556 .
O1 C1 O2 126.6(7) . .
O1 C1 C2 117.7(7) . .
O2 C1 C2 115.7(7) . .
C3A C2 C1 123.4(7) . .
C3A C2 C4A 119.9(7) . .
C4A C2 C1 116.6(7) . .
C3B C2 C1 122.1(10) . .
C3B C2 C3A 23.5(11) . .
C3B C2 C4A 115.5(11) . .
C4B C2 C1 118.2(9) . .
C4B C2 C3A 112.9(11) . .
C4B C2 C4A 24.9(10) . .
C4B C2 C3B 119.7(7) . .
N1 C5 H5A 110.1 . .
N1 C5 H5B 110.1 . .
N1 C5 C7 108.2(12) . 2_755
H5A C5 H5B 108.4 . .
C7 C5 H5A 110.1 2_755 .
C7 C5 H5B 110.1 2_755 .
N1 C6 C6 109.2(7) . 2_755
N1 C6 H6A 109.8 . .
N1 C6 H6B 109.8 . .
C6 C6 H6A 109.8 2_755 .
C6 C6 H6B 109.8 2_755 .
H6A C6 H6B 108.3 . .
N1 C7 C5 112.4(13) . 2_755
N1 C7 H7A 109.1 . .
N1 C7 H7B 109.1 . .
C5 C7 H7A 109.1 2_755 .
C5 C7 H7B 109.1 2_755 .
H7A C7 H7B 107.9 . .
Br1A C3A I1A 14.5(10) . .
C2 C3A I1A 125.3(10) . .
C2 C3A Br1A 125.6(8) . .
C4A C3A I1A 111.4(9) 5_666 .
C4A C3A Br1A 113.6(7) 5_666 .
C4A C3A C2 120.8(9) 5_666 .
I1B C4A Br1B 21.1(11) . .
C2 C4A I1B 132.9(12) . .
C2 C4A Br1B 136.1(11) . .
C2 C4A C3B 112.8(8) . 5_666
C3A C4A I1B 106.6(11) 5_666 .
C3A C4A Br1B 103.4(11) 5_666 .
C3A C4A C2 119.3(9) 5_666 .
C3A C4A C3B 22.0(9) 5_666 5_666
C3B C4A I1B 113.8(12) 5_666 .
C3B C4A Br1B 102.8(11) 5_666 .
I1A C3B Br1A 13.5(9) . .
C2 C3B I1A 122.7(13) . .
C2 C3B Br1A 114.6(11) . .
C4B C3B I1A 112.5(11) 5_666 .
C4B C3B Br1A 113.4(11) 5_666 .
C4B C3B C2 119.2(15) 5_666 .
Br1B C4B I1B 18.5(11) . .
C2 C4B I1B 112.1(13) . .
C2 C4B Br1B 126.0(15) . .
C2 C4B C3A 112.0(12) . 5_666
C3A C4B I1B 89.1(13) 5_666 .
C3A C4B Br1B 93.7(12) 5_666 .
C3B C4B I1B 102.5(14) 5_666 .
C3B C4B Br1B 100.9(11) 5_666 .
C3B C4B C2 120.9(15) 5_666 .
C3B C4B C3A 22.1(11) 5_666 5_666

loop_
_geom_bond_atom_site_label_1
_geom_bond_atom_site_label_2
_geom_bond_distance
_geom_bond_site_symmetry_2
I1A I1B 2.87(4) 5_666
I1A Br1A 0.51(3) .
I1A Br1B 2.63(4) 5_666
I1A C3A 2.04(2) .
I1A C3B 2.08(3) .
I1B I1A 2.87(4) 5_666
I1B Br1A 2.82(3) 5_666
I1B Br1B 0.75(4) .
I1B C4A 2.04(2) .
I1B C4B 2.37(3) .
Br1A I1B 2.82(3) 5_666
Br1A Br1B 2.71(3) 5_666
Br1A C3A 2.022(18) .
Br1A C3B 2.20(2) .
Br1B I1A 2.63(4) 5_666
Br1B Br1A 2.71(3) 5_666
Br1B C4A 2.06(3) .
Br1B C4B 2.20(2) .
Zn1 Zn1 2.959(2) 2_655
Zn1 O1 2.030(6) 3_556
Zn1 O1 2.030(6) .
Zn1 O2 2.029(6) 4_656
Zn1 O2 2.029(6) 2_655
Zn1 N1 2.043(8) .
O1 C1 1.207(9) .
O2 Zn1 2.029(6) 2_655
O2 C1 1.225(10) .
N1 C5 1.506(17) .
N1 C5 1.506(17) 3_556
N1 C6 1.480(15) .
N1 C6 1.480(14) 3_556
N1 C7 1.499(17) .
N1 C7 1.499(17) 3_556
C1 C2 1.521(10) .
C2 C3A 1.399(5) .
C2 C4A 1.401(5) .
C2 C3B 1.398(5) .
C2 C4B 1.398(5) .
C5 H5A 0.9900 .
C5 H5B 0.9900 .
C5 C7 1.51(2) 2_755
C6 C6 1.53(3) 2_755
C6 H6A 0.9900 .
C6 H6B 0.9900 .
C7 C5 1.51(2) 2_755
C7 H7A 0.9900 .
C7 H7B 0.9900 .
C3A C4A 1.397(5) 5_666
C4A C3A 1.397(5) 5_666
C4A C3B 1.52(2) 5_666
C3B C4B 1.397(5) 5_666
C4B C3A 1.51(2) 5_666
C4B C3B 1.397(5) 5_666

loop_
_geom_torsion_atom_site_label_1
_geom_torsion_atom_site_label_2
_geom_torsion_atom_site_label_3
_geom_torsion_atom_site_label_4
_geom_torsion
_geom_torsion_site_symmetry_1
_geom_torsion_site_symmetry_4
I1A I1B Br1B Br1A -1.3(12) 5_666 5_666
I1A I1B Br1B C4A 71.1(16) 5_666 .
I1A I1B Br1B C4B 74.3(15) 5_666 .
I1B I1A Br1A Br1B 1.8(17) 5_666 5_666
I1B I1A Br1A C3A -67.9(7) 5_666 .
I1B I1A Br1A C3B -71.0(16) 5_666 .
Br1A I1B Br1B I1A 1.3(12) 5_666 5_666
Br1A I1B Br1B C4A 72.4(8) 5_666 .
Br1A I1B Br1B C4B 75.6(10) 5_666 .
Br1B I1A Br1A I1B -1.8(17) 5_666 5_666
Br1B I1A Br1A C3A -69.7(11) 5_666 .
Br1B I1A Br1A C3B -72.8(14) 5_666 .
Zn1 O1 C1 O2 6.8(17) . .
Zn1 O1 C1 C2 -170.0(6) . .
Zn1 O2 C1 O1 -11.0(17) 2_655 .
Zn1 O2 C1 C2 165.9(6) 2_655 .
Zn1 N1 C5 C7 -171.4(12) . 2_755
Zn1 N1 C6 C6 -165.4(13) . 2_755
Zn1 N1 C7 C5 -171.0(12) . 2_755
O1 C1 C2 C3A -155.6(11) . .
O1 C1 C2 C4A 24.3(14) . .
O1 C1 C2 C3B 176.4(15) . .
O1 C1 C2 C4B -3.7(18) . .
O2 C1 C2 C3A 27.2(15) . .
O2 C1 C2 C4A -152.9(10) . .
O2 C1 C2 C3B -0.7(18) . .
O2 C1 C2 C4B 179.1(14) . .
C1 C2 C3A I1A -18.0(18) . .
C1 C2 C3A Br1A -0.2(17) . .
C1 C2 C3A C4A -178.4(10) . 5_666
C1 C2 C4A I1B 13(2) . .
C1 C2 C4A Br1B -16(2) . .
C1 C2 C4A C3A 178.4(10) . 5_666
C1 C2 C4A C3B -158.1(11) . 5_666
C1 C2 C3B I1A 33(2) . .
C1 C2 C3B Br1A 46(2) . .
C1 C2 C3B C4B -175.2(16) . 5_666
C1 C2 C4B I1B 54.1(19) . .
C1 C2 C4B Br1B 40(2) . .
C1 C2 C4B C3A 152.4(11) . 5_666
C1 C2 C4B C3B 175.1(16) . 5_666
C5 N1 C5 C7 8.6(12) 3_556 2_755
C5 N1 C6 C6 -41.8(19) 3_556 2_755
C5 N1 C6 C6 95.6(18) . 2_755
C5 N1 C7 C5 -70.6(15) 3_556 2_755
C5 N1 C7 C5 68.8(15) . 2_755
C6 N1 C5 C7 -69.0(15) . 2_755
C6 N1 C5 C7 64.1(16) 3_556 2_755
C6 N1 C6 C6 14.6(13) 3_556 2_755
C6 N1 C7 C5 -49.3(17) 3_556 2_755
C6 N1 C7 C5 86.8(17) . 2_755
C7 N1 C5 C7 -49.8(15) . 2_755
C7 N1 C5 C7 84.4(15) 3_556 2_755
C7 N1 C6 C6 -62.2(16) . 2_755
C7 N1 C6 C6 72.6(17) 3_556 2_755
C7 N1 C7 C5 9.0(12) 3_556 2_755
C3A I1A Br1A I1B 67.9(7) . 5_666
C3A I1A Br1A Br1B 69.7(11) . 5_666
C3A I1A Br1A C3B -3.1(13) . .
C3A C2 C4A I1B -167.2(17) . .
C3A C2 C4A Br1B 163.4(17) . .
C3A C2 C4A C3A -1.7(19) . 5_666
C3A C2 C4A C3B 21.8(17) . 5_666
C3A C2 C3B I1A -68(2) . .
C3A C2 C3B Br1A -55(2) . .
C3A C2 C3B C4B 84(3) . 5_666
C3A C2 C4B I1B -151.2(12) . .
C3A C2 C4B Br1B -165.2(16) . .
C3A C2 C4B C3A -53(2) . 5_666
C3A C2 C4B C3B -30(3) . 5_666
C4A I1B Br1B I1A -71.1(16) . 5_666
C4A I1B Br1B Br1A -72.4(8) . 5_666
C4A I1B Br1B C4B 3.2(13) . .
C4A C2 C3A I1A 162.1(12) . .
C4A C2 C3A Br1A 180.0(10) . .
C4A C2 C3A C4A 1.7(19) . 5_666
C4A C2 C3B I1A -174.2(14) . .
C4A C2 C3B Br1A -161.9(10) . .
C4A C2 C3B C4B -23(3) . 5_666
C4A C2 C4B I1B -39(2) . .
C4A C2 C4B Br1B -53(2) . .
C4A C2 C4B C3A 59(2) . 5_666
C4A C2 C4B C3B 82(3) . 5_666
C3B I1A Br1A I1B 71.0(16) . 5_666
C3B I1A Br1A Br1B 72.8(14) . 5_666
C3B I1A Br1A C3A 3.1(13) . .
C3B C2 C3A I1A 77(3) . .
C3B C2 C3A Br1A 94(3) . .
C3B C2 C3A C4A -84(3) . 5_666
C3B C2 C4A I1B -141(2) . .
C3B C2 C4A Br1B -170(2) . .
C3B C2 C4A C3A 24(2) . 5_666
C3B C2 C4A C3B 48(2) . 5_666
C3B C2 C4B I1B -126.1(17) . .
C3B C2 C4B Br1B -140(2) . .
C3B C2 C4B C3A -28(2) . 5_666
C3B C2 C4B C3B -5(3) . 5_666
C4B I1B Br1B I1A -74.3(15) . 5_666
C4B I1B Br1B Br1A -75.6(10) . 5_666
C4B I1B Br1B C4A -3.2(13) . .
C4B C2 C3A I1A -171.2(15) . .
C4B C2 C3A Br1A -153.3(14) . .
C4B C2 C3A C4A 28(2) . 5_666
C4B C2 C4A I1B 113(3) . .
C4B C2 C4A Br1B 83(3) . .
C4B C2 C4A C3A -82(2) . 5_666
C4B C2 C4A C3B -58(2) . 5_666
C4B C2 C3B I1A -146.5(17) . .
C4B C2 C3B Br1A -134.2(15) . .
C4B C2 C3B C4B 5(3) . 5_666
